data_1560309
loop_
_publ_author_name
'Mayer, Robert J.'
'Allihn, Patrick W. A.'
'Hampel, Nathalie'
'Mayer, Peter'
'Sieber, Stephan A.'
'Ofial, Armin R.'

_publ_section_title
;
 Electrophilic reactivities of cyclic enones and \a,\b-unsaturated
 lactones
;
_journal_issue 13
_journal_name_full 'Chemical Science'
_journal_page_first 4850
_journal_page_last 4865
_journal_paper_doi 10.1039/D0SC06628A
_journal_volume 12
_journal_year 2021
_chemical_formula_moiety 'C12 H8 N2 O'
_chemical_formula_sum 'C12 H8 N2 O'
_chemical_formula_weight 196.20
_chemical_name_common RM436
_space_group_crystal_system monoclinic
_space_group_IT_number 14
_space_group_name_Hall '-P 2ybc'
_space_group_name_H-M_alt 'P 1 21/c 1'
_atom_sites_solution_hydrogens geom
_audit_block_code C12H8N2O_wv580_mayr
_audit_creation_method 'APEX3 v2017.3-0'
_audit_update_record
;
2020-11-13 deposited with the CCDC.	2021-02-09 downloaded from the CCDC.
;
_cell_angle_alpha 90
_cell_angle_beta 109.954(2)
_cell_angle_gamma 90
_cell_formula_units_Z 4
_cell_length_a 14.2681(7)
_cell_length_b 3.9182(2)
_cell_length_c 17.1782(10)
_cell_measurement_reflns_used 3311
_cell_measurement_temperature 108.(2)
_cell_measurement_theta_max 26.7428
_cell_measurement_theta_min 3.0378
_cell_volume 902.70(8)
_computing_cell_refinement 'SAINT V8.38A (Bruker AXS Inc., 2017)'
_computing_data_collection 'APEX3 v2016.5-0, Bruker AXS (2016)'
_computing_data_reduction 'SAINT V8.38A (Bruker AXS Inc., 2017)'
_computing_molecular_graphics 'shelXle (C.B. Huebschle, rev 833)'
_computing_structure_refinement 'SHELXL-2016/6 (Sheldrick, 2016)'
_computing_structure_solution 'SHELXT 2014/5 (Sheldrick, 2014)'
_diffrn_ambient_temperature 108.(2)
_diffrn_detector_area_resol_mean 7.3910
_diffrn_measured_fraction_theta_full 0.998
_diffrn_measured_fraction_theta_max 0.998
_diffrn_measurement_device 'fixed-chi three-circle diffractometer'
_diffrn_measurement_device_type 'Bruker D8 Venture TXS'
_diffrn_measurement_method 'mix of phi and omega scans'
_diffrn_radiation_monochromator 'focusing mirrors'
_diffrn_radiation_type MoK\a
_diffrn_radiation_wavelength 0.71073
_diffrn_reflns_av_R_equivalents 0.0394
_diffrn_reflns_av_unetI/netI 0.0335
_diffrn_reflns_Laue_measured_fraction_full 0.998
_diffrn_reflns_Laue_measured_fraction_max 0.998
_diffrn_reflns_limit_h_max 18
_diffrn_reflns_limit_h_min -17
_diffrn_reflns_limit_k_max 4
_diffrn_reflns_limit_k_min -4
_diffrn_reflns_limit_l_max 17
_diffrn_reflns_limit_l_min -21
_diffrn_reflns_number 8211
_diffrn_reflns_point_group_measured_fraction_full 0.998
_diffrn_reflns_point_group_measured_fraction_max 0.998
_diffrn_reflns_theta_full 25.242
_diffrn_reflns_theta_max 26.732
_diffrn_reflns_theta_min 3.219
_diffrn_source 'rotating anode (TXS)'
_diffrn_source_current 50
_diffrn_source_power 2.5
_diffrn_source_type 'Bruker TXS'
_diffrn_source_voltage 50
_exptl_absorpt_coefficient_mu 0.095
_exptl_absorpt_correction_T_max 1.00
_exptl_absorpt_correction_T_min 0.86
_exptl_absorpt_correction_type multi-scan
_exptl_absorpt_process_details
;
SADABS-2016/2 - Bruker AXS area detector scaling and absorption correction
;
_exptl_crystal_colour colourless
_exptl_crystal_density_diffrn 1.444
_exptl_crystal_density_method 'not measured'
_exptl_crystal_description rod
_exptl_crystal_F_000 408
_exptl_crystal_size_max 0.100
_exptl_crystal_size_mid 0.030
_exptl_crystal_size_min 0.020
_refine_diff_density_max 0.243
_refine_diff_density_min -0.243
_refine_diff_density_rms 0.047
_refine_ls_extinction_method none
_refine_ls_goodness_of_fit_ref 1.089
_refine_ls_hydrogen_treatment constr
_refine_ls_matrix_type full
_refine_ls_number_parameters 136
_refine_ls_number_reflns 1897
_refine_ls_number_restraints 0
_refine_ls_restrained_S_all 1.089
_refine_ls_R_factor_all 0.0598
_refine_ls_R_factor_gt 0.0460
_refine_ls_shift/su_max 0.000
_refine_ls_shift/su_mean 0.000
_refine_ls_structure_factor_coef Fsqd
_refine_ls_weighting_details 'w=1/[\s^2^(Fo^2^)+(0.0426P)^2^+0.5869P] where P=(Fo^2^+2Fc^2^)/3'
_refine_ls_weighting_scheme calc
_refine_ls_wR_factor_gt 0.1064
_refine_ls_wR_factor_ref 0.1119
_reflns_Friedel_coverage 0.000
_reflns_number_gt 1521
_reflns_number_total 1897
_reflns_threshold_expression 'I > 2\s(I)'
_cod_data_source_file d0sc06628a2.cif
_cod_data_source_block wv580
_cod_depositor_comments
;
The following automatic conversions were performed:

data item '_exptl_absorpt_correction_type' value 'Multi-Scan' was
changed to 'multi-scan' in accordance with the
/home/data/users/saulius/crontab/automatic-downloads/rss-feeds/RSC/lib/dictionaries/cif_core.dic
dictionary named 'cif_core.dic' version 2.4.2 last updated on
2011-04-26.

Automatic conversion script
Id: cif_fix_values 7556 2019-12-06 15:28:31Z antanas 

 Adding full bibliography for 1560309--1560315.cif.
;
_cod_database_code 1560309
_shelx_estimated_absorpt_t_min 0.991
_shelx_estimated_absorpt_t_max 0.998
_shelx_space_group_comment
;
The symmetry employed for this shelxl refinement is uniquely defined
by the following loop, which should always be used as a source of
symmetry information in preference to the above space-group names.
They are only intended as comments.
;

loop_
_space_group_symop_operation_xyz
'x, y, z'
'-x, y+1/2, -z+1/2'
'-x, -y, -z'
'x, -y-1/2, z-1/2'

loop_
_atom_site_label
_atom_site_type_symbol
_atom_site_fract_x
_atom_site_fract_y
_atom_site_fract_z
_atom_site_U_iso_or_equiv
_atom_site_adp_type
_atom_site_occupancy
_atom_site_site_symmetry_order
_atom_site_calc_flag
_atom_site_refinement_flags_posn
_atom_site_refinement_flags_adp
_atom_site_refinement_flags_occupancy
_atom_site_disorder_assembly
_atom_site_disorder_group
O1 O 0.31101(9) 0.0642(4) 0.05504(7) 0.0248(3) Uani 1 1 d . . . . .
N1 N 0.26954(10) 0.1378(4) 0.30372(8) 0.0173(3) Uani 1 1 d . . . . .
N2 N 0.07342(12) 0.5432(5) 0.34323(10) 0.0304(4) Uani 1 1 d . . . . .
C1 C 0.30786(13) 0.0533(5) 0.38599(10) 0.0211(4) Uani 1 1 d . . . . .
H1 H 0.274181 0.118697 0.422753 0.025 Uiso 1 1 calc R U . . .
C2 C 0.39413(13) -0.1242(5) 0.41418(11) 0.0235(4) Uani 1 1 d . . . . .
H2 H 0.420674 -0.185373 0.471045 0.028 Uiso 1 1 calc R U . . .
C3 C 0.44548(13) -0.2202(5) 0.36016(11) 0.0223(4) Uani 1 1 d . . . . .
H3 H 0.506463 -0.342686 0.380718 0.027 Uiso 1 1 calc R U . . .
C4 C 0.40656(12) -0.1350(5) 0.27801(10) 0.0191(4) Uani 1 1 d . . . . .
H4 H 0.440437 -0.199465 0.241324 0.023 Uiso 1 1 calc R U . . .
C5 C 0.31684(12) 0.0471(4) 0.24803(10) 0.0165(4) Uani 1 1 d . . . . .
C6 C 0.25582(12) 0.1710(5) 0.17067(10) 0.0170(4) Uani 1 1 d . . . . .
C7 C 0.25109(13) 0.1795(5) 0.08501(10) 0.0181(4) Uani 1 1 d . . . . .
C8 C 0.15358(13) 0.3585(5) 0.03661(10) 0.0205(4) Uani 1 1 d . . . . .
H8A H 0.110596 0.204472 -0.006574 0.025 Uiso 1 1 calc R U . . .
H8B H 0.167262 0.565719 0.009284 0.025 Uiso 1 1 calc R U . . .
C9 C 0.10074(12) 0.4565(5) 0.09892(10) 0.0193(4) Uani 1 1 d . . . . .
H9A H 0.091010 0.706320 0.100100 0.023 Uiso 1 1 calc R U . . .
H9B H 0.035338 0.341215 0.085192 0.023 Uiso 1 1 calc R U . . .
C10 C 0.17288(12) 0.3303(4) 0.17978(10) 0.0170(4) Uani 1 1 d . . . . .
C11 C 0.18063(12) 0.3136(5) 0.26170(10) 0.0186(4) Uani 1 1 d . . . . .
C12 C 0.11997(13) 0.4397(5) 0.30575(10) 0.0219(4) Uani 1 1 d . . . . .

loop_
_atom_site_aniso_label
_atom_site_aniso_U_11
_atom_site_aniso_U_22
_atom_site_aniso_U_33
_atom_site_aniso_U_23
_atom_site_aniso_U_13
_atom_site_aniso_U_12
O1 0.0250(7) 0.0347(8) 0.0186(6) -0.0014(6) 0.0123(5) 0.0009(6)
N1 0.0193(7) 0.0186(8) 0.0147(7) -0.0018(6) 0.0069(6) -0.0018(6)
N2 0.0330(9) 0.0391(10) 0.0236(8) 0.0024(8) 0.0154(7) 0.0118(8)
C1 0.0248(9) 0.0253(10) 0.0139(8) -0.0018(7) 0.0075(7) -0.0040(8)
C2 0.0251(9) 0.0272(10) 0.0153(8) 0.0022(7) 0.0030(7) -0.0033(8)
C3 0.0189(9) 0.0232(10) 0.0226(9) 0.0011(8) 0.0043(7) -0.0009(8)
C4 0.0197(9) 0.0184(9) 0.0207(9) -0.0018(7) 0.0090(7) -0.0027(7)
C5 0.0181(8) 0.0174(9) 0.0162(8) -0.0037(7) 0.0085(7) -0.0042(7)
C6 0.0172(8) 0.0185(9) 0.0165(8) -0.0029(7) 0.0072(7) -0.0039(7)
C7 0.0202(8) 0.0179(9) 0.0175(8) -0.0012(7) 0.0081(7) -0.0042(7)
C8 0.0247(9) 0.0222(10) 0.0158(8) 0.0013(7) 0.0082(7) -0.0004(8)
C9 0.0177(8) 0.0213(9) 0.0191(8) 0.0011(7) 0.0065(7) -0.0002(7)
C10 0.0178(8) 0.0162(9) 0.0185(8) -0.0018(7) 0.0081(7) -0.0027(7)
C11 0.0184(8) 0.0207(9) 0.0185(8) -0.0015(7) 0.0086(7) -0.0001(7)
C12 0.0225(9) 0.0271(10) 0.0159(8) 0.0012(7) 0.0064(7) 0.0024(8)

loop_
_atom_type_symbol
_atom_type_description
_atom_type_scat_dispersion_real
_atom_type_scat_dispersion_imag
_atom_type_scat_source
C C 0.0033 0.0016 'International Tables Vol C Tables 4.2.6.8 and 6.1.1.4'
H H 0.0000 0.0000 'International Tables Vol C Tables 4.2.6.8 and 6.1.1.4'
N N 0.0061 0.0033 'International Tables Vol C Tables 4.2.6.8 and 6.1.1.4'
O O 0.0106 0.0060 'International Tables Vol C Tables 4.2.6.8 and 6.1.1.4'

loop_
_geom_angle_atom_site_label_1
_geom_angle_atom_site_label_2
_geom_angle_atom_site_label_3
_geom_angle
_geom_angle_site_symmetry_1
_geom_angle_site_symmetry_3
_geom_angle_publ_flag
C1 N1 C5 122.04(15) . . ?
C1 N1 C11 128.31(14) . . ?
C5 N1 C11 109.64(13) . . ?
C2 C1 N1 119.20(16) . . ?
C2 C1 H1 120.4 . . ?
N1 C1 H1 120.4 . . ?
C1 C2 C3 120.91(16) . . ?
C1 C2 H2 119.5 . . ?
C3 C2 H2 119.5 . . ?
C4 C3 C2 119.48(17) . . ?
C4 C3 H3 120.3 . . ?
C2 C3 H3 120.3 . . ?
C3 C4 C5 120.07(16) . . ?
C3 C4 H4 120.0 . . ?
C5 C4 H4 120.0 . . ?
N1 C5 C4 118.29(15) . . ?
N1 C5 C6 105.83(14) . . ?
C4 C5 C6 135.88(15) . . ?
C10 C6 C5 108.96(14) . . ?
C10 C6 C7 110.88(15) . . ?
C5 C6 C7 140.15(16) . . ?
O1 C7 C6 128.35(17) . . ?
O1 C7 C8 125.28(15) . . ?
C6 C7 C8 106.35(14) . . ?
C7 C8 C9 107.74(13) . . ?
C7 C8 H8A 110.2 . . ?
C9 C8 H8A 110.2 . . ?
C7 C8 H8B 110.2 . . ?
C9 C8 H8B 110.2 . . ?
H8A C8 H8B 108.5 . . ?
C10 C9 C8 102.43(13) . . ?
C10 C9 H9A 111.3 . . ?
C8 C9 H9A 111.3 . . ?
C10 C9 H9B 111.3 . . ?
C8 C9 H9B 111.3 . . ?
H9A C9 H9B 109.2 . . ?
C11 C10 C6 108.59(15) . . ?
C11 C10 C9 138.79(16) . . ?
C6 C10 C9 112.57(14) . . ?
C10 C11 N1 106.97(14) . . ?
C10 C11 C12 132.74(16) . . ?
N1 C11 C12 120.27(15) . . ?
N2 C12 C11 178.04(19) . . ?

loop_
_geom_bond_atom_site_label_1
_geom_bond_atom_site_label_2
_geom_bond_distance
_geom_bond_site_symmetry_2
_geom_bond_publ_flag
O1 C7 1.225(2) . ?
N1 C1 1.371(2) . ?
N1 C5 1.392(2) . ?
N1 C11 1.407(2) . ?
N2 C12 1.145(2) . ?
C1 C2 1.351(3) . ?
C1 H1 0.9500 . ?
C2 C3 1.415(3) . ?
C2 H2 0.9500 . ?
C3 C4 1.370(2) . ?
C3 H3 0.9500 . ?
C4 C5 1.401(2) . ?
C4 H4 0.9500 . ?
C5 C6 1.404(2) . ?
C6 C10 1.393(2) . ?
C6 C7 1.450(2) . ?
C7 C8 1.526(2) . ?
C8 C9 1.553(2) . ?
C8 H8A 0.9900 . ?
C8 H8B 0.9900 . ?
C9 C10 1.502(2) . ?
C9 H9A 0.9900 . ?
C9 H9B 0.9900 . ?
C10 C11 1.375(2) . ?
C11 C12 1.419(2) . ?

loop_
_geom_torsion_atom_site_label_1
_geom_torsion_atom_site_label_2
_geom_torsion_atom_site_label_3
_geom_torsion_atom_site_label_4
_geom_torsion
_geom_torsion_site_symmetry_1
_geom_torsion_site_symmetry_2
_geom_torsion_site_symmetry_3
_geom_torsion_site_symmetry_4
_geom_torsion_publ_flag
C5 N1 C1 C2 -0.1(3) . . . . ?
C11 N1 C1 C2 178.57(17) . . . . ?
N1 C1 C2 C3 0.6(3) . . . . ?
C1 C2 C3 C4 -0.7(3) . . . . ?
C2 C3 C4 C5 0.3(3) . . . . ?
C1 N1 C5 C4 -0.3(2) . . . . ?
C11 N1 C5 C4 -179.18(15) . . . . ?
C1 N1 C5 C6 179.13(15) . . . . ?
C11 N1 C5 C6 0.22(19) . . . . ?
C3 C4 C5 N1 0.2(3) . . . . ?
C3 C4 C5 C6 -179.0(2) . . . . ?
N1 C5 C6 C10 -0.56(19) . . . . ?
C4 C5 C6 C10 178.69(19) . . . . ?
N1 C5 C6 C7 -179.0(2) . . . . ?
C4 C5 C6 C7 0.2(4) . . . . ?
C10 C6 C7 O1 -179.99(18) . . . . ?
C5 C6 C7 O1 -1.5(4) . . . . ?
C10 C6 C7 C8 -1.1(2) . . . . ?
C5 C6 C7 C8 177.4(2) . . . . ?
O1 C7 C8 C9 179.07(17) . . . . ?
C6 C7 C8 C9 0.11(19) . . . . ?
C7 C8 C9 C10 0.78(19) . . . . ?
C5 C6 C10 C11 0.7(2) . . . . ?
C7 C6 C10 C11 179.64(15) . . . . ?
C5 C6 C10 C9 -177.26(15) . . . . ?
C7 C6 C10 C9 1.7(2) . . . . ?
C8 C9 C10 C11 -178.6(2) . . . . ?
C8 C9 C10 C6 -1.5(2) . . . . ?
C6 C10 C11 N1 -0.5(2) . . . . ?
C9 C10 C11 N1 176.6(2) . . . . ?
C6 C10 C11 C12 178.0(2) . . . . ?
C9 C10 C11 C12 -4.8(4) . . . . ?
C1 N1 C11 C10 -178.62(17) . . . . ?
C5 N1 C11 C10 0.2(2) . . . . ?
C1 N1 C11 C12 2.6(3) . . . . ?
C5 N1 C11 C12 -178.60(17) . . . . ?
